data_1575242
loop_
_publ_author_name
'Tai, Hongbo'
'Zhang, Xuan'
'Rong, Yang'
'Liu, Zhiliang'

_publ_section_title
;
 Rational crystal engineering of conductive metal-organic frameworks for
 promising electrochemical energy storage.
;
_journal_issue 34
_journal_name_full 'Chemical science'
_journal_page_first 15438
_journal_page_last 15445
_journal_paper_doi 10.1039/d5sc02794b
_journal_volume 16
_journal_year 2025
_chemical_formula_moiety 'C28 H18 N4 Ni O6, 1[C3H7NO], 1[H2O]'
_chemical_formula_sum 'C31 H27 N5 Ni O8'
_chemical_formula_weight 656.28
_space_group_crystal_system triclinic
_space_group_IT_number 2
_space_group_name_Hall '-P 1'
_space_group_name_H-M_alt 'P -1'
_atom_sites_solution_hydrogens geom
_atom_sites_solution_primary dual
_audit_creation_date 2025-03-13
_audit_creation_method
;
Olex2 1.5
(compiled 2024.02.16 svn.r378c4104 for OlexSys, GUI svn.r6928)
;
_audit_update_record
;
2025-03-13 deposited with the CCDC.	2025-07-21 downloaded from the CCDC.
;
_cell_angle_alpha 104.991(6)
_cell_angle_beta 109.272(6)
_cell_angle_gamma 94.427(6)
_cell_formula_units_Z 2
_cell_length_a 10.100(2)
_cell_length_b 13.535(3)
_cell_length_c 14.671(3)
_cell_measurement_reflns_used 8150
_cell_measurement_temperature 150.00
_cell_measurement_theta_max 51.511
_cell_measurement_theta_min 4.625
_cell_volume 1799.5(7)
_computing_cell_refinement 'SAINT V8.40B (?, 2016)'
_computing_data_reduction 'SAINT V8.40B (?, 2016)'
_computing_molecular_graphics 'Olex2 1.5 (Dolomanov et al., 2009)'
_computing_publication_material 'Olex2 1.5 (Dolomanov et al., 2009)'
_computing_structure_refinement 'SHELXL 2019/3 (Sheldrick, 2015)'
_computing_structure_solution 'olex2.solve 1.5 (Bourhis et al., 2015)'
_diffrn_ambient_temperature 150.00
_diffrn_measured_fraction_theta_full 0.984
_diffrn_measured_fraction_theta_max 0.984
_diffrn_measurement_device_type 'Bruker APEX-II CCD'
_diffrn_measurement_method '\f and \w scans'
_diffrn_radiation_type GaK\a
_diffrn_radiation_wavelength 1.34139
_diffrn_reflns_av_R_equivalents 0.0544
_diffrn_reflns_av_unetI/netI 0.0638
_diffrn_reflns_Laue_measured_fraction_full 0.984
_diffrn_reflns_Laue_measured_fraction_max 0.984
_diffrn_reflns_limit_h_max 11
_diffrn_reflns_limit_h_min -11
_diffrn_reflns_limit_k_max 15
_diffrn_reflns_limit_k_min -15
_diffrn_reflns_limit_l_max 17
_diffrn_reflns_limit_l_min -17
_diffrn_reflns_number 15783
_diffrn_reflns_point_group_measured_fraction_full 0.984
_diffrn_reflns_point_group_measured_fraction_max 0.984
_diffrn_reflns_theta_full 51.633
_diffrn_reflns_theta_max 51.633
_diffrn_reflns_theta_min 4.625
_diffrn_source_current 2.86
_diffrn_source_power 0.19985679999999997
_diffrn_source_voltage 69.88
_diffrn_standards_number 0
_exptl_absorpt_coefficient_mu 3.283
_exptl_absorpt_correction_T_max 0.7501
_exptl_absorpt_correction_T_min 0.5220
_exptl_absorpt_correction_type multi-scan
_exptl_absorpt_process_details
;
SADABS-2016/2 (Bruker,2016/2) was used for absorption correction.
wR2(int) was 0.1404 before and 0.0629 after correction.
The Ratio of minimum to maximum transmission is 0.6959.
The \l/2 correction factor is Not present.
;
_exptl_crystal_colour green
_exptl_crystal_colour_primary green
_exptl_crystal_density_diffrn 1.211
_exptl_crystal_description block
_exptl_crystal_F_000 680
_refine_diff_density_max 0.476
_refine_diff_density_min -0.635
_refine_diff_density_rms 0.060
_refine_ls_extinction_method none
_refine_ls_goodness_of_fit_ref 1.099
_refine_ls_hydrogen_treatment constr
_refine_ls_matrix_type full
_refine_ls_number_parameters 353
_refine_ls_number_reflns 5923
_refine_ls_number_restraints 0
_refine_ls_restrained_S_all 1.099
_refine_ls_R_factor_all 0.0706
_refine_ls_R_factor_gt 0.0556
_refine_ls_shift/su_max 0.000
_refine_ls_shift/su_mean 0.000
_refine_ls_structure_factor_coef Fsqd
_refine_ls_weighting_details 'w=1/[\s^2^(Fo^2^)+(0.1005P)^2^] where P=(Fo^2^+2Fc^2^)/3'
_refine_ls_weighting_scheme calc
_refine_ls_wR_factor_gt 0.1607
_refine_ls_wR_factor_ref 0.1696
_reflns_Friedel_coverage 0.000
_reflns_number_gt 4489
_reflns_number_total 5923
_reflns_threshold_expression 'I > 2\s(I)'
_cod_data_source_file d5sc02794b2.cif
_cod_data_source_block 2_sq
_cod_depositor_comments 'Adding full bibliography for 1575241--1575242.cif.'
_cod_original_cell_volume 1799.3(6)
_cod_database_code 1575242
_shelx_shelxl_version_number 2019/3
_shelx_space_group_comment
;
The symmetry employed for this shelxl refinement is uniquely defined
by the following loop, which should always be used as a source of
symmetry information in preference to the above space-group names.
They are only intended as comments.
;
_olex2_refinement_description
;
1.a Aromatic/amide H refined with riding coordinates:
 N3(H3), C1(H1), C2(H2), C4(H4), C5(H5A), C6(H6), C7(H7), C9(H9), C10(H10),
 C11(H11), C12(H12), C15(H15), C18(H18), C20(H20), C24(H24), C27(H27), C28(H28)
1.b Idealised tetrahedral OH refined as rotating group:
 O5(H5)
;
_platon_squeeze_void_probe_radius 1.20
_olex2_submission_special_instructions 'No special instructions were received'

loop_
_space_group_symop_operation_xyz
'x, y, z'
'-x, -y, -z'

loop_
_atom_site_label
_atom_site_type_symbol
_atom_site_fract_x
_atom_site_fract_y
_atom_site_fract_z
_atom_site_U_iso_or_equiv
_atom_site_adp_type
_atom_site_occupancy
_atom_site_site_symmetry_order
_atom_site_calc_flag
_atom_site_refinement_flags_posn
_atom_site_refinement_flags_adp
_atom_site_refinement_flags_occupancy
_atom_site_disorder_assembly
_atom_site_disorder_group
Ni1 Ni 0.83588(4) 0.14649(3) 0.15027(3) 0.04204(19) Uani 1 1 d . . . . .
O1 O 0.6880(2) 0.14874(19) 0.21619(16) 0.0495(6) Uani 1 1 d . . . . .
O2 O 0.5011(3) 0.1861(3) 0.1076(2) 0.0973(12) Uani 1 1 d . . . . .
O3 O 0.0399(2) 0.15547(18) 0.13880(16) 0.0456(6) Uani 1 1 d . . . . .
O4 O 0.0222(2) 0.18172(18) 0.28784(16) 0.0465(6) Uani 1 1 d . . . . .
O5 O 0.5380(3) 0.1716(3) 0.9496(2) 0.0866(10) Uani 1 1 d . . . . .
H5 H 0.540828 0.171266 1.007419 0.130 Uiso 1 1 calc R U . . .
O6 O 0.7372(3) 0.10659(19) 0.99524(17) 0.0534(6) Uani 1 1 d . . . . .
N3 N 0.6459(3) 0.1138(3) 0.5485(2) 0.0560(8) Uani 1 1 d . . . . .
H3 H 0.702428 0.095965 0.514787 0.067 Uiso 1 1 calc R U . . .
N4 N 0.4613(3) 0.1683(3) 0.5830(2) 0.0594(8) Uani 1 1 d . . . . .
N1 N 0.8482(3) 0.3029(2) 0.1626(2) 0.0498(7) Uani 1 1 d . . . . .
N2 N 0.8316(3) 0.9906(2) 0.13905(19) 0.0429(6) Uani 1 1 d . . . . .
C1 C 0.8264(5) 0.3701(3) 0.2385(3) 0.0707(12) Uani 1 1 d . . . . .
H1 H 0.807161 0.344347 0.288118 0.085 Uiso 1 1 calc R U . . .
C2 C 0.8301(7) 0.4746(4) 0.2490(4) 0.0951(17) Uani 1 1 d . . . . .
H2 H 0.812525 0.518649 0.304145 0.114 Uiso 1 1 calc R U . . .
C3 C 0.8594(6) 0.5149(4) 0.1795(4) 0.0845(14) Uani 1 1 d . . . . .
C4 C 0.8845(6) 0.4449(4) 0.1001(4) 0.0835(14) Uani 1 1 d . . . . .
H4 H 0.905265 0.468621 0.049932 0.100 Uiso 1 1 calc R U . . .
C5 C 0.8788(5) 0.3415(3) 0.0957(3) 0.0649(11) Uani 1 1 d . . . . .
H5A H 0.897591 0.295565 0.042211 0.078 Uiso 1 1 calc R U . . .
C6 C 0.8601(7) 0.6270(4) 0.1914(4) 0.106(2) Uani 1 1 d . . . . .
H6 H 0.858028 0.669273 0.253455 0.127 Uiso 1 1 calc R U . . .
C7 C 0.8634(5) 0.6720(4) 0.1242(4) 0.0782(13) Uani 1 1 d . . . . .
H7 H 0.875263 0.630893 0.065192 0.094 Uiso 1 1 calc R U . . .
C8 C 0.8501(4) 0.7840(3) 0.1309(3) 0.0591(10) Uani 1 1 d . . . . .
C9 C 0.8638(4) 0.8223(3) 0.0558(3) 0.0567(10) Uani 1 1 d . . . . .
H9 H 0.880190 0.778658 -0.000062 0.068 Uiso 1 1 calc R U . . .
C10 C 0.8534(4) 0.9245(3) 0.0621(3) 0.0506(9) Uani 1 1 d . . . . .
H10 H 0.862315 0.949482 0.009176 0.061 Uiso 1 1 calc R U . . .
C11 C 0.8265(4) 0.8510(3) 0.2109(3) 0.0577(10) Uani 1 1 d . . . . .
H11 H 0.817033 0.827280 0.264321 0.069 Uiso 1 1 calc R U . . .
C12 C 0.8169(4) 0.9523(3) 0.2120(3) 0.0515(9) Uani 1 1 d . . . . .
H12 H 0.799128 0.997168 0.266652 0.062 Uiso 1 1 calc R U . . .
C13 C 0.5633(4) 0.1652(3) 0.1872(3) 0.0544(9) Uani 1 1 d . . . . .
C14 C 0.4796(4) 0.1660(3) 0.2547(2) 0.0489(9) Uani 1 1 d . . . . .
C15 C 0.3369(4) 0.1745(3) 0.2191(2) 0.0478(8) Uani 1 1 d . . . . .
H15 H 0.294657 0.180011 0.152796 0.057 Uiso 1 1 calc R U . . .
C16 C 0.2554(3) 0.1752(3) 0.2782(2) 0.0447(8) Uani 1 1 d . . . . .
C17 C 0.0978(4) 0.1723(3) 0.2329(2) 0.0437(8) Uani 1 1 d . . . . .
C18 C 0.3181(4) 0.1686(3) 0.3760(2) 0.0488(9) Uani 1 1 d . . . . .
H18 H 0.262798 0.170274 0.417562 0.059 Uiso 1 1 calc R U . . .
C19 C 0.4611(4) 0.1597(3) 0.4134(2) 0.0516(9) Uani 1 1 d . . . . .
C20 C 0.5413(4) 0.1564(3) 0.3513(2) 0.0517(9) Uani 1 1 d . . . . .
H20 H 0.637908 0.147700 0.375056 0.062 Uiso 1 1 calc R U . . .
C21 C 0.5226(4) 0.1474(3) 0.5147(2) 0.0508(9) Uani 1 1 d . . . . .
C22 C 0.6431(4) 0.1335(3) 0.9326(3) 0.0537(9) Uani 1 1 d . . . . .
C23 C 0.6476(4) 0.1256(3) 0.8304(2) 0.0513(9) Uani 1 1 d . . . . .
C24 C 0.5384(4) 0.1518(3) 0.7599(3) 0.0574(10) Uani 1 1 d . . . . .
H24 H 0.458253 0.173202 0.774376 0.069 Uiso 1 1 calc R U . . .
C25 C 0.5504(4) 0.1457(3) 0.6674(3) 0.0541(9) Uani 1 1 d . . . . .
C26 C 0.6671(4) 0.1124(3) 0.6458(2) 0.0517(9) Uani 1 1 d . . . . .
C27 C 0.7769(4) 0.0855(3) 0.7171(3) 0.0571(10) Uani 1 1 d . . . . .
H27 H 0.857163 0.063990 0.702844 0.068 Uiso 1 1 calc R U . . .
C28 C 0.7641(4) 0.0913(3) 0.8088(3) 0.0535(9) Uani 1 1 d . . . . .
H28 H 0.835701 0.071732 0.858221 0.064 Uiso 1 1 calc R U . . .

loop_
_atom_site_aniso_label
_atom_site_aniso_U_11
_atom_site_aniso_U_22
_atom_site_aniso_U_33
_atom_site_aniso_U_23
_atom_site_aniso_U_13
_atom_site_aniso_U_12
Ni1 0.0387(3) 0.0600(3) 0.0406(3) 0.0239(2) 0.0221(2) 0.0198(2)
O1 0.0421(14) 0.0757(16) 0.0468(13) 0.0300(12) 0.0250(11) 0.0222(12)
O2 0.0572(18) 0.216(4) 0.0620(17) 0.079(2) 0.0395(15) 0.065(2)
O3 0.0411(13) 0.0667(15) 0.0420(12) 0.0250(11) 0.0229(10) 0.0192(11)
O4 0.0421(13) 0.0697(15) 0.0435(12) 0.0251(11) 0.0269(11) 0.0207(11)
O5 0.0636(18) 0.177(3) 0.0584(17) 0.066(2) 0.0392(15) 0.063(2)
O6 0.0506(15) 0.0759(16) 0.0440(12) 0.0275(12) 0.0204(11) 0.0225(13)
N3 0.0462(17) 0.097(2) 0.0418(15) 0.0317(15) 0.0257(13) 0.0281(16)
N4 0.0475(18) 0.104(2) 0.0465(16) 0.0402(16) 0.0250(14) 0.0330(17)
N1 0.0489(17) 0.0630(18) 0.0532(16) 0.0290(14) 0.0268(14) 0.0220(14)
N2 0.0361(15) 0.0586(17) 0.0424(14) 0.0206(13) 0.0193(12) 0.0158(13)
C1 0.103(4) 0.057(2) 0.068(3) 0.019(2) 0.048(3) 0.028(2)
C2 0.151(5) 0.077(3) 0.088(3) 0.033(3) 0.071(4) 0.039(3)
C3 0.116(4) 0.069(3) 0.090(3) 0.033(3) 0.053(3) 0.040(3)
C4 0.105(4) 0.079(3) 0.096(3) 0.047(3) 0.056(3) 0.023(3)
C5 0.077(3) 0.067(3) 0.070(3) 0.030(2) 0.042(2) 0.022(2)
C6 0.179(6) 0.085(4) 0.095(4) 0.047(3) 0.080(4) 0.052(4)
C7 0.089(3) 0.082(3) 0.078(3) 0.034(2) 0.037(3) 0.032(3)
C8 0.057(2) 0.062(2) 0.066(2) 0.0244(19) 0.025(2) 0.0205(19)
C9 0.058(2) 0.066(2) 0.055(2) 0.0226(18) 0.0248(18) 0.0246(19)
C10 0.045(2) 0.069(2) 0.0494(19) 0.0245(17) 0.0242(17) 0.0211(18)
C11 0.053(2) 0.074(3) 0.066(2) 0.041(2) 0.0292(19) 0.023(2)
C12 0.049(2) 0.069(2) 0.053(2) 0.0312(18) 0.0285(17) 0.0188(18)
C13 0.046(2) 0.091(3) 0.0419(18) 0.0314(18) 0.0235(16) 0.026(2)
C14 0.0402(19) 0.076(2) 0.0463(18) 0.0273(17) 0.0263(16) 0.0219(17)
C15 0.045(2) 0.069(2) 0.0431(18) 0.0281(17) 0.0226(16) 0.0201(18)
C16 0.043(2) 0.062(2) 0.0407(17) 0.0227(16) 0.0223(15) 0.0186(16)
C17 0.048(2) 0.053(2) 0.0434(18) 0.0224(15) 0.0253(16) 0.0180(16)
C18 0.045(2) 0.072(2) 0.0432(18) 0.0250(17) 0.0262(16) 0.0211(18)
C19 0.044(2) 0.081(3) 0.0413(18) 0.0270(17) 0.0211(16) 0.0202(19)
C20 0.0394(19) 0.084(3) 0.0414(18) 0.0269(17) 0.0187(15) 0.0194(18)
C21 0.044(2) 0.080(3) 0.0405(18) 0.0239(17) 0.0240(16) 0.0236(19)
C22 0.042(2) 0.083(3) 0.051(2) 0.0338(19) 0.0236(17) 0.0215(19)
C23 0.048(2) 0.078(2) 0.0423(18) 0.0313(17) 0.0221(16) 0.0202(19)
C24 0.047(2) 0.097(3) 0.049(2) 0.036(2) 0.0295(17) 0.029(2)
C25 0.044(2) 0.088(3) 0.0472(19) 0.0348(19) 0.0230(16) 0.0248(19)
C26 0.046(2) 0.081(3) 0.0418(18) 0.0279(17) 0.0236(16) 0.0237(18)
C27 0.049(2) 0.089(3) 0.049(2) 0.0300(19) 0.0266(17) 0.029(2)
C28 0.047(2) 0.076(2) 0.0467(19) 0.0264(17) 0.0201(17) 0.0226(18)

loop_
_atom_type_symbol
_atom_type_description
_atom_type_scat_dispersion_real
_atom_type_scat_dispersion_imag
_atom_type_scat_source
C C 0.0148 0.0070 'International Tables Vol C Tables 4.2.6.8 and 6.1.1.4'
H H 0.0000 0.0000 'International Tables Vol C Tables 4.2.6.8 and 6.1.1.4'
N N 0.0253 0.0136 'International Tables Vol C Tables 4.2.6.8 and 6.1.1.4'
Ni Ni -1.3409 3.2905 'International Tables Vol C Tables 4.2.6.8 and 6.1.1.4'
O O 0.0412 0.0250 'International Tables Vol C Tables 4.2.6.8 and 6.1.1.4'

loop_
_geom_angle_atom_site_label_1
_geom_angle_atom_site_label_2
_geom_angle_atom_site_label_3
_geom_angle
_geom_angle_site_symmetry_1
_geom_angle_site_symmetry_3
_geom_angle_publ_flag
O1 Ni1 O3 158.48(9) . 1_655 ?
O1 Ni1 O4 96.99(9) . 1_655 ?
O1 Ni1 O6 110.12(10) . 1_554 ?
O1 Ni1 N1 92.52(10) . . ?
O1 Ni1 N2 89.18(10) . 1_545 ?
O1 Ni1 C17 127.87(10) . 1_655 ?
O3 Ni1 O4 61.50(8) 1_655 1_655 ?
O3 Ni1 C17 30.61(9) 1_655 1_655 ?
O4 Ni1 C17 30.92(9) 1_655 1_655 ?
O6 Ni1 O3 91.34(9) 1_554 1_655 ?
O6 Ni1 O4 152.74(9) 1_554 1_655 ?
O6 Ni1 N1 91.18(11) 1_554 . ?
O6 Ni1 N2 89.44(10) 1_554 1_545 ?
O6 Ni1 C17 121.84(10) 1_554 1_655 ?
N1 Ni1 O3 88.48(10) . 1_655 ?
N1 Ni1 O4 90.33(10) . 1_655 ?
N1 Ni1 N2 177.88(10) . 1_545 ?
N1 Ni1 C17 90.38(11) . 1_655 ?
N2 Ni1 O3 89.48(9) 1_545 1_655 ?
N2 Ni1 O4 88.20(9) 1_545 1_655 ?
N2 Ni1 C17 87.57(10) 1_545 1_655 ?
C13 O1 Ni1 130.6(2) . . ?
C17 O3 Ni1 90.41(19) . 1_455 ?
C17 O4 Ni1 87.89(19) . 1_455 ?
C22 O5 H5 109.5 . . ?
C22 O6 Ni1 138.2(2) . 1_556 ?
C21 N3 H3 126.5 . . ?
C21 N3 C26 107.0(3) . . ?
C26 N3 H3 126.5 . . ?
C21 N4 C25 106.0(3) . . ?
C1 N1 Ni1 121.4(3) . . ?
C5 N1 Ni1 121.7(2) . . ?
C5 N1 C1 116.9(3) . . ?
C10 N2 Ni1 121.2(2) . 1_565 ?
C10 N2 C12 116.9(3) . . ?
C12 N2 Ni1 121.7(2) . 1_565 ?
N1 C1 H1 118.1 . . ?
N1 C1 C2 123.8(4) . . ?
C2 C1 H1 118.1 . . ?
C1 C2 H2 120.1 . . ?
C3 C2 C1 119.8(4) . . ?
C3 C2 H2 120.1 . . ?
C2 C3 C4 116.8(4) . . ?
C2 C3 C6 118.7(4) . . ?
C4 C3 C6 124.5(5) . . ?
C3 C4 H4 120.2 . . ?
C5 C4 C3 119.5(4) . . ?
C5 C4 H4 120.2 . . ?
N1 C5 C4 123.3(4) . . ?
N1 C5 H5A 118.4 . . ?
C4 C5 H5A 118.4 . . ?
C3 C6 H6 117.3 . . ?
C7 C6 C3 125.3(5) . . ?
C7 C6 H6 117.3 . . ?
C6 C7 H7 117.0 . . ?
C6 C7 C8 126.0(5) . . ?
C8 C7 H7 117.0 . . ?
C9 C8 C7 119.2(3) . . ?
C9 C8 C11 118.0(4) . . ?
C11 C8 C7 122.8(4) . . ?
C8 C9 H9 120.3 . . ?
C8 C9 C10 119.4(3) . . ?
C10 C9 H9 120.3 . . ?
N2 C10 C9 123.4(3) . . ?
N2 C10 H10 118.3 . . ?
C9 C10 H10 118.3 . . ?
C8 C11 H11 120.3 . . ?
C12 C11 C8 119.4(4) . . ?
C12 C11 H11 120.3 . . ?
N2 C12 C11 122.9(3) . . ?
N2 C12 H12 118.6 . . ?
C11 C12 H12 118.6 . . ?
O1 C13 C14 118.7(3) . . ?
O2 C13 O1 126.0(3) . . ?
O2 C13 C14 115.2(3) . . ?
C15 C14 C13 119.0(3) . . ?
C15 C14 C20 119.6(3) . . ?
C20 C14 C13 121.4(3) . . ?
C14 C15 H15 119.4 . . ?
C16 C15 C14 121.1(3) . . ?
C16 C15 H15 119.4 . . ?
C15 C16 C17 119.5(3) . . ?
C15 C16 C18 119.4(3) . . ?
C18 C16 C17 120.9(3) . . ?
O3 C17 Ni1 58.97(17) . 1_455 ?
O3 C17 O4 120.1(3) . . ?
O3 C17 C16 119.2(3) . . ?
O4 C17 Ni1 61.19(17) . 1_455 ?
O4 C17 C16 120.7(3) . . ?
C16 C17 Ni1 173.6(2) . 1_455 ?
C16 C18 H18 119.8 . . ?
C19 C18 C16 120.5(3) . . ?
C19 C18 H18 119.8 . . ?
C18 C19 C20 119.3(3) . . ?
C18 C19 C21 119.4(3) . . ?
C20 C19 C21 121.2(3) . . ?
C14 C20 C19 120.1(3) . . ?
C14 C20 H20 120.0 . . ?
C19 C20 H20 120.0 . . ?
N3 C21 C19 124.2(3) . . ?
N4 C21 N3 112.5(3) . . ?
N4 C21 C19 123.3(3) . . ?
O5 C22 C23 115.1(3) . . ?
O6 C22 O5 124.1(3) . . ?
O6 C22 C23 120.8(3) . . ?
C24 C23 C22 120.0(3) . . ?
C24 C23 C28 121.6(3) . . ?
C28 C23 C22 118.4(3) . . ?
C23 C24 H24 121.3 . . ?
C23 C24 C25 117.4(3) . . ?
C25 C24 H24 121.3 . . ?
N4 C25 C26 107.8(3) . . ?
C24 C25 N4 131.1(3) . . ?
C24 C25 C26 121.1(3) . . ?
N3 C26 C25 106.7(3) . . ?
N3 C26 C27 132.1(3) . . ?
C27 C26 C25 121.2(3) . . ?
C26 C27 H27 121.3 . . ?
C28 C27 C26 117.4(3) . . ?
C28 C27 H27 121.3 . . ?
C23 C28 H28 119.4 . . ?
C27 C28 C23 121.2(3) . . ?
C27 C28 H28 119.4 . . ?

loop_
_geom_bond_atom_site_label_1
_geom_bond_atom_site_label_2
_geom_bond_distance
_geom_bond_site_symmetry_2
_geom_bond_publ_flag
Ni1 O1 2.028(2) . ?
Ni1 O3 2.119(2) 1_655 ?
Ni1 O4 2.168(2) 1_655 ?
Ni1 O6 2.060(2) 1_554 ?
Ni1 N1 2.068(3) . ?
Ni1 N2 2.069(3) 1_545 ?
Ni1 C17 2.472(3) 1_655 ?
O1 C13 1.247(4) . ?
O2 C13 1.246(4) . ?
O3 C17 1.259(4) . ?
O4 C17 1.271(4) . ?
O5 H5 0.8400 . ?
O5 C22 1.284(4) . ?
O6 C22 1.238(4) . ?
N3 H3 0.8800 . ?
N3 C21 1.341(4) . ?
N3 C26 1.377(4) . ?
N4 C21 1.325(4) . ?
N4 C25 1.392(4) . ?
N1 C1 1.336(4) . ?
N1 C5 1.331(5) . ?
N2 C10 1.340(4) . ?
N2 C12 1.348(4) . ?
C1 H1 0.9500 . ?
C1 C2 1.380(6) . ?
C2 H2 0.9500 . ?
C2 C3 1.374(7) . ?
C3 C4 1.407(6) . ?
C3 C6 1.480(7) . ?
C4 H4 0.9500 . ?
C4 C5 1.380(6) . ?
C5 H5A 0.9500 . ?
C6 H6 0.9500 . ?
C6 C7 1.293(7) . ?
C7 H7 0.9500 . ?
C7 C8 1.514(6) . ?
C8 C9 1.374(5) . ?
C8 C11 1.386(5) . ?
C9 H9 0.9500 . ?
C9 C10 1.376(5) . ?
C10 H10 0.9500 . ?
C11 H11 0.9500 . ?
C11 C12 1.379(5) . ?
C12 H12 0.9500 . ?
C13 C14 1.498(4) . ?
C14 C15 1.387(5) . ?
C14 C20 1.391(5) . ?
C15 H15 0.9500 . ?
C15 C16 1.378(4) . ?
C16 C17 1.502(5) . ?
C16 C18 1.394(4) . ?
C18 H18 0.9500 . ?
C18 C19 1.393(5) . ?
C19 C20 1.400(5) . ?
C19 C21 1.469(5) . ?
C20 H20 0.9500 . ?
C22 C23 1.490(5) . ?
C23 C24 1.382(5) . ?
C23 C28 1.398(5) . ?
C24 H24 0.9500 . ?
C24 C25 1.383(5) . ?
C25 C26 1.396(4) . ?
C26 C27 1.396(5) . ?
C27 H27 0.9500 . ?
C27 C28 1.376(5) . ?
C28 H28 0.9500 . ?

loop_
_geom_torsion_atom_site_label_1
_geom_torsion_atom_site_label_2
_geom_torsion_atom_site_label_3
_geom_torsion_atom_site_label_4
_geom_torsion
_geom_torsion_site_symmetry_1
_geom_torsion_site_symmetry_2
_geom_torsion_site_symmetry_3
_geom_torsion_site_symmetry_4
_geom_torsion_publ_flag
Ni1 O1 C13 O2 -1.0(6) . . . . ?
Ni1 O1 C13 C14 -177.6(2) . . . . ?
Ni1 O3 C17 O4 -3.7(3) 1_455 . . . ?
Ni1 O3 C17 C16 172.9(3) 1_455 . . . ?
Ni1 O4 C17 O3 3.6(3) 1_455 . . . ?
Ni1 O4 C17 C16 -173.0(3) 1_455 . . . ?
Ni1 O6 C22 O5 -29.3(7) 1_556 . . . ?
Ni1 O6 C22 C23 149.3(3) 1_556 . . . ?
Ni1 N1 C1 C2 -178.5(4) . . . . ?
Ni1 N1 C5 C4 178.4(3) . . . . ?
Ni1 N2 C10 C9 174.2(3) 1_565 . . . ?
Ni1 N2 C12 C11 -174.0(3) 1_565 . . . ?
O1 C13 C14 C15 -174.0(3) . . . . ?
O1 C13 C14 C20 4.8(6) . . . . ?
O2 C13 C14 C15 9.0(6) . . . . ?
O2 C13 C14 C20 -172.2(4) . . . . ?
O5 C22 C23 C24 -4.1(6) . . . . ?
O5 C22 C23 C28 175.8(4) . . . . ?
O6 C22 C23 C24 177.2(4) . . . . ?
O6 C22 C23 C28 -2.8(6) . . . . ?
N3 C26 C27 C28 -178.9(4) . . . . ?
N4 C25 C26 N3 -1.0(5) . . . . ?
N4 C25 C26 C27 179.0(4) . . . . ?
N1 C1 C2 C3 -0.8(9) . . . . ?
C1 N1 C5 C4 -1.9(6) . . . . ?
C1 C2 C3 C4 -0.1(9) . . . . ?
C1 C2 C3 C6 178.9(5) . . . . ?
C2 C3 C4 C5 0.0(8) . . . . ?
C2 C3 C6 C7 -168.5(6) . . . . ?
C3 C4 C5 N1 1.0(8) . . . . ?
C3 C6 C7 C8 173.8(5) . . . . ?
C4 C3 C6 C7 10.4(11) . . . . ?
C5 N1 C1 C2 1.8(7) . . . . ?
C6 C3 C4 C5 -178.9(5) . . . . ?
C6 C7 C8 C9 176.3(6) . . . . ?
C6 C7 C8 C11 -2.7(8) . . . . ?
C7 C8 C9 C10 -179.2(4) . . . . ?
C7 C8 C11 C12 179.4(4) . . . . ?
C8 C9 C10 N2 0.6(6) . . . . ?
C8 C11 C12 N2 -1.0(6) . . . . ?
C9 C8 C11 C12 0.3(6) . . . . ?
C10 N2 C12 C11 1.4(5) . . . . ?
C11 C8 C9 C10 -0.1(6) . . . . ?
C12 N2 C10 C9 -1.2(5) . . . . ?
C13 C14 C15 C16 179.8(3) . . . . ?
C13 C14 C20 C19 178.6(4) . . . . ?
C14 C15 C16 C17 -173.1(3) . . . . ?
C14 C15 C16 C18 0.9(5) . . . . ?
C15 C14 C20 C19 -2.6(6) . . . . ?
C15 C16 C17 O3 9.4(5) . . . . ?
C15 C16 C17 O4 -174.0(3) . . . . ?
C15 C16 C18 C19 -1.1(5) . . . . ?
C16 C18 C19 C20 -0.5(6) . . . . ?
C16 C18 C19 C21 -176.8(3) . . . . ?
C17 C16 C18 C19 172.8(3) . . . . ?
C18 C16 C17 O3 -164.5(3) . . . . ?
C18 C16 C17 O4 12.1(5) . . . . ?
C18 C19 C20 C14 2.4(6) . . . . ?
C18 C19 C21 N3 163.4(4) . . . . ?
C18 C19 C21 N4 -16.4(6) . . . . ?
C20 C14 C15 C16 0.9(6) . . . . ?
C20 C19 C21 N3 -12.8(6) . . . . ?
C20 C19 C21 N4 167.4(4) . . . . ?
C21 N3 C26 C25 0.6(4) . . . . ?
C21 N3 C26 C27 -179.4(4) . . . . ?
C21 N4 C25 C24 -179.2(4) . . . . ?
C21 N4 C25 C26 1.0(5) . . . . ?
C21 C19 C20 C14 178.6(4) . . . . ?
C22 C23 C24 C25 178.2(4) . . . . ?
C22 C23 C28 C27 -177.9(4) . . . . ?
C23 C24 C25 N4 -178.7(4) . . . . ?
C23 C24 C25 C26 1.1(6) . . . . ?
C24 C23 C28 C27 2.1(6) . . . . ?
C24 C25 C26 N3 179.2(4) . . . . ?
C24 C25 C26 C27 -0.8(6) . . . . ?
C25 N4 C21 N3 -0.6(5) . . . . ?
C25 N4 C21 C19 179.2(4) . . . . ?
C25 C26 C27 C28 1.1(6) . . . . ?
C26 N3 C21 N4 0.0(5) . . . . ?
C26 N3 C21 C19 -179.8(4) . . . . ?
C26 C27 C28 C23 -1.7(6) . . . . ?
C28 C23 C24 C25 -1.7(6) . . . . ?

loop_
_platon_squeeze_void_nr
_platon_squeeze_void_average_x
_platon_squeeze_void_average_y
_platon_squeeze_void_average_z
_platon_squeeze_void_volume
_platon_squeeze_void_count_electrons
_platon_squeeze_void_content
1 -0.011 0.005 0.497 744 199 '2 DMF, 2H2O '
